data_4339196
loop_
_publ_author_name
'Wang, Jing'
'Sun, Zhen-Rong'
'Deng, Li'
'Wei, Zheng-Hong'
'Zhang, Wen-Hua'
'Zhang, Yong'
'Lang, Jian-Ping'

_publ_section_title
;
 Reactions of a tungsten trisulfido complex of
 hydridotris(3,5-dimethylpyrazol-1-yl)borate (Tp*) [Et(4)N][Tp*WS(3)] with
 CuX (X = Cl, NCS, or CN): isolation, structures, and third-order NLO
 properties.
;
_journal_issue 26
_journal_name_full 'Inorganic chemistry'
_journal_page_first 11381
_journal_page_last 11389
_journal_paper_doi 10.1021/ic701641h
_journal_volume 46
_journal_year 2007
_chemical_formula_moiety 'C40 H50 B2 Cu8 N20 S12 W2, 2(C2 H3 N)'
_chemical_formula_sum 'C44 H56 B2 Cu8 N22 S12 W2'
_chemical_formula_weight 2175.65
_chemical_name_systematic
; 
 ? 
;
_space_group_IT_number 14
_symmetry_cell_setting monoclinic
_symmetry_space_group_name_Hall '-P 2ybc'
_symmetry_space_group_name_H-M 'P 1 21/c 1'
_atom_sites_solution_hydrogens geom
_atom_sites_solution_primary direct
_atom_sites_solution_secondary difmap
_audit_creation_method SHELXL-97
_cell_angle_alpha 90.00
_cell_angle_beta 93.876(5)
_cell_angle_gamma 90.00
_cell_formula_units_Z 2
_cell_length_a 10.4069(16)
_cell_length_b 18.823(3)
_cell_length_c 17.893(3)
_cell_measurement_reflns_used 12354
_cell_measurement_temperature 193(2)
_cell_measurement_theta_max 25.34
_cell_measurement_theta_min 3.08
_cell_volume 3497.0(10)
_computing_structure_refinement 'SHELXL-97 (Sheldrick, 1997)'
_computing_structure_solution 'SHELXS-97 (Sheldrick, 1990)'
_diffrn_ambient_temperature 193(2)
_diffrn_measured_fraction_theta_full 0.998
_diffrn_measured_fraction_theta_max 0.998
_diffrn_measurement_device_type 'Rigaku Mercury'
_diffrn_measurement_method \w
_diffrn_radiation_monochromator graphite
_diffrn_radiation_source 'fine-focus sealed tube'
_diffrn_radiation_type MoK\a
_diffrn_radiation_wavelength 0.71070
_diffrn_reflns_av_R_equivalents 0.0725
_diffrn_reflns_av_sigmaI/netI 0.0830
_diffrn_reflns_limit_h_max 12
_diffrn_reflns_limit_h_min -12
_diffrn_reflns_limit_k_max 22
_diffrn_reflns_limit_k_min -22
_diffrn_reflns_limit_l_max 21
_diffrn_reflns_limit_l_min -20
_diffrn_reflns_number 32768
_diffrn_reflns_theta_full 25.00
_diffrn_reflns_theta_max 25.00
_diffrn_reflns_theta_min 3.09
_diffrn_standards_decay_% 0
_diffrn_standards_interval_count 0
_diffrn_standards_interval_time 0
_diffrn_standards_number 0
_exptl_absorpt_coefficient_mu 6.063
_exptl_absorpt_correction_T_max 0.5423
_exptl_absorpt_correction_T_min 0.2435
_exptl_absorpt_correction_type multi-scan
_exptl_absorpt_process_details 'Jacobson, R. (1998) Private communication.'
_exptl_crystal_colour black
_exptl_crystal_density_diffrn 2.066
_exptl_crystal_density_method 'not measured'
_exptl_crystal_description block
_exptl_crystal_F_000 2112
_exptl_crystal_size_max 0.30
_exptl_crystal_size_mid 0.20
_exptl_crystal_size_min 0.10
_refine_diff_density_max 1.163
_refine_diff_density_min -1.018
_refine_diff_density_rms 0.269
_refine_ls_extinction_method none
_refine_ls_goodness_of_fit_ref 1.202
_refine_ls_hydrogen_treatment mixed
_refine_ls_matrix_type full
_refine_ls_number_parameters 417
_refine_ls_number_reflns 6162
_refine_ls_number_restraints 1
_refine_ls_restrained_S_all 1.202
_refine_ls_R_factor_all 0.0946
_refine_ls_R_factor_gt 0.0828
_refine_ls_shift/su_max 0.000
_refine_ls_shift/su_mean 0.000
_refine_ls_structure_factor_coef Fsqd
_refine_ls_weighting_details 'calc w=1/[\s^2^(Fo^2^)+(0.0655P)^2^+56.9131P] where P=(Fo^2^+2Fc^2^)/3'
_refine_ls_weighting_scheme calc
_refine_ls_wR_factor_gt 0.1868
_refine_ls_wR_factor_ref 0.1942
_reflns_number_gt 5409
_reflns_number_total 6162
_reflns_threshold_expression >2sigma(I)
_cod_data_source_file ic701641h-file003.cif
_cod_data_source_block t
_cod_original_sg_symbol_H-M 'P 21/c'
_cod_database_code 4339196

loop_
_symmetry_equiv_pos_as_xyz
'x, y, z'
'-x, y+1/2, -z+1/2'
'-x, -y, -z'
'x, -y-1/2, z-1/2'

loop_
_atom_site_label
_atom_site_type_symbol
_atom_site_fract_x
_atom_site_fract_y
_atom_site_fract_z
_atom_site_U_iso_or_equiv
_atom_site_adp_type
_atom_site_occupancy
_atom_site_symmetry_multiplicity
_atom_site_calc_flag
_atom_site_refinement_flags
W1 W 0.46049(5) 0.08291(3) 0.74697(3) 0.01852(19) Uani 1 1 d .
Cu1 Cu 0.63420(15) 0.00657(9) 0.68184(8) 0.0251(4) Uani 1 1 d .
Cu2 Cu 0.45128(16) 0.09305(9) 0.59510(8) 0.0279(4) Uani 1 1 d .
Cu3 Cu 0.64054(15) 0.16154(9) 0.69220(9) 0.0285(4) Uani 1 1 d .
Cu4 Cu 0.9217(2) 0.20333(13) 0.46306(12) 0.0550(6) Uani 1 1 d .
S1 S 0.4225(3) -0.00709(17) 0.66152(17) 0.0239(7) Uani 1 1 d .
S2 S 0.6790(3) 0.07755(17) 0.77709(17) 0.0230(7) Uani 1 1 d .
S3 S 0.4311(3) 0.18442(17) 0.67575(17) 0.0244(7) Uani 1 1 d .
S4 S 0.7862(3) -0.0584(2) 0.63517(18) 0.0326(8) Uani 1 1 d .
S5 S 0.8436(4) 0.0933(3) 0.4619(3) 0.0516(11) Uani 1 1 d .
S6 S 0.9100(7) 0.2893(3) 0.5481(4) 0.093(2) Uani 1 1 d .
N1 N 0.3696(10) 0.1468(5) 0.9028(5) 0.020(2) Uani 1 1 d .
N2 N 0.4573(9) 0.1577(6) 0.8485(6) 0.023(2) Uani 1 1 d .
N3 N 0.1961(10) 0.0854(6) 0.8288(5) 0.021(2) Uani 1 1 d .
N4 N 0.2455(10) 0.0857(6) 0.7593(6) 0.023(2) Uani 1 1 d .
N5 N 0.3670(9) 0.0137(5) 0.8970(5) 0.019(2) Uani 1 1 d .
N6 N 0.4408(10) 0.0015(5) 0.8360(5) 0.017(2) Uani 1 1 d .
N7 N 0.6513(12) -0.0930(6) 0.4995(6) 0.031(3) Uani 1 1 d .
N8 N 0.6337(13) 0.0970(7) 0.5508(7) 0.038(3) Uani 1 1 d .
N9 N 0.7648(13) 0.2211(7) 0.6516(7) 0.040(3) Uani 1 1 d .
N10 N 1.0248(15) 0.2247(8) 0.3785(8) 0.057(4) Uani 1 1 d .
N11 N -0.077(2) -0.0815(9) 0.8196(13) 0.084(6) Uani 1 1 d .
C1 C 0.3745(12) 0.2024(7) 0.9521(7) 0.026(3) Uani 1 1 d .
C2 C 0.4699(14) 0.2460(8) 0.9303(8) 0.037(3) Uani 1 1 d .
H2 H 0.4968 0.2890 0.9544 0.044 Uiso 1 1 calc R
C3 C 0.5206(12) 0.2178(7) 0.8682(7) 0.025(3) Uani 1 1 d .
C4 C 0.2840(14) 0.2055(10) 1.0129(8) 0.041(4) Uani 1 1 d .
H4A H 0.1956 0.2103 0.9910 0.061 Uiso 1 1 calc R
H4B H 0.3054 0.2464 1.0453 0.061 Uiso 1 1 calc R
H4C H 0.2915 0.1617 1.0426 0.061 Uiso 1 1 calc R
C5 C 0.6284(15) 0.2517(9) 0.8296(9) 0.043(4) Uani 1 1 d .
H5A H 0.7040 0.2205 0.8337 0.065 Uiso 1 1 calc R
H5B H 0.6501 0.2975 0.8532 0.065 Uiso 1 1 calc R
H5C H 0.6015 0.2591 0.7766 0.065 Uiso 1 1 calc R
C6 C 0.0654(13) 0.0880(8) 0.8231(7) 0.029(3) Uani 1 1 d .
C7 C 0.0303(12) 0.0924(8) 0.7475(7) 0.031(3) Uani 1 1 d .
H7 H -0.0552 0.0961 0.7257 0.038 Uiso 1 1 calc R
C8 C 0.1393(12) 0.0906(7) 0.7097(7) 0.025(3) Uani 1 1 d .
C9 C -0.0158(14) 0.0873(9) 0.8879(8) 0.042(4) Uani 1 1 d .
H9A H 0.0031 0.0446 0.9179 0.062 Uiso 1 1 calc R
H9B H -0.1068 0.0873 0.8699 0.062 Uiso 1 1 calc R
H9C H 0.0027 0.1296 0.9187 0.062 Uiso 1 1 calc R
C10 C 0.1441(14) 0.0959(8) 0.6259(7) 0.034(3) Uani 1 1 d .
H10A H 0.1892 0.1395 0.6133 0.051 Uiso 1 1 calc R
H10B H 0.0563 0.0968 0.6025 0.051 Uiso 1 1 calc R
H10C H 0.1901 0.0547 0.6074 0.051 Uiso 1 1 calc R
C11 C 0.3697(12) -0.0419(8) 0.9437(7) 0.030(3) Uani 1 1 d .
C12 C 0.4454(12) -0.0923(7) 0.9147(7) 0.024(3) Uani 1 1 d .
H12 H 0.4654 -0.1376 0.9360 0.028 Uiso 1 1 calc R
C13 C 0.4879(13) -0.0657(7) 0.8488(7) 0.026(3) Uani 1 1 d .
C14 C 0.2993(14) -0.0451(8) 1.0145(7) 0.034(3) Uani 1 1 d .
H14A H 0.3314 -0.0076 1.0488 0.051 Uiso 1 1 calc R
H14B H 0.3139 -0.0915 1.0385 0.051 Uiso 1 1 calc R
H14C H 0.2069 -0.0384 1.0024 0.051 Uiso 1 1 calc R
C15 C 0.5757(14) -0.1034(8) 0.8006(8) 0.033(3) Uani 1 1 d .
H15A H 0.5401 -0.1020 0.7485 0.049 Uiso 1 1 calc R
H15B H 0.5848 -0.1529 0.8170 0.049 Uiso 1 1 calc R
H15C H 0.6602 -0.0803 0.8044 0.049 Uiso 1 1 calc R
C16 C 0.7059(15) -0.0797(7) 0.5546(8) 0.032(3) Uani 1 1 d .
C17 C 0.7221(16) 0.0964(8) 0.5160(8) 0.036(3) Uani 1 1 d .
C18 C 0.8241(16) 0.2468(9) 0.6082(10) 0.049(4) Uani 1 1 d .
C19 C 1.0928(17) 0.2289(9) 0.3315(9) 0.047(4) Uani 1 1 d .
C20 C 1.1818(17) 0.2330(9) 0.2737(10) 0.053(5) Uani 1 1 d .
H20A H 1.2558 0.2623 0.2911 0.080 Uiso 1 1 calc R
H20B H 1.1389 0.2544 0.2287 0.080 Uiso 1 1 calc R
H20C H 1.2115 0.1852 0.2619 0.080 Uiso 1 1 calc R
C21 C 0.023(2) -0.0877(10) 0.7959(11) 0.057(5) Uani 1 1 d .
C22 C 0.1452(19) -0.0976(10) 0.7647(10) 0.058(5) Uani 1 1 d .
H22A H 0.1744 -0.1466 0.7734 0.086 Uiso 1 1 calc R
H22B H 0.2084 -0.0647 0.7887 0.086 Uiso 1 1 calc R
H22C H 0.1363 -0.0883 0.7107 0.086 Uiso 1 1 calc R
B1 B 0.2832(13) 0.0819(8) 0.8983(8) 0.021(3) Uani 1 1 d D
H1 H 0.231(12) 0.080(7) 0.950(5) 0.032 Uiso 1 1 d D

loop_
_atom_site_aniso_label
_atom_site_aniso_U_11
_atom_site_aniso_U_22
_atom_site_aniso_U_33
_atom_site_aniso_U_23
_atom_site_aniso_U_13
_atom_site_aniso_U_12
W1 0.0206(3) 0.0209(3) 0.0141(3) 0.00016(19) 0.00181(19) 0.0000(2)
Cu1 0.0259(8) 0.0279(9) 0.0216(8) -0.0033(7) 0.0032(6) 0.0034(7)
Cu2 0.0370(9) 0.0296(9) 0.0168(8) 0.0007(7) -0.0013(7) 0.0012(7)
Cu3 0.0280(9) 0.0290(9) 0.0292(9) 0.0042(7) 0.0056(7) -0.0049(7)
Cu4 0.0573(13) 0.0588(14) 0.0507(13) 0.0008(10) 0.0176(10) -0.0063(11)
S1 0.0307(17) 0.0211(16) 0.0194(16) -0.0051(12) -0.0012(13) -0.0008(14)
S2 0.0224(15) 0.0300(18) 0.0171(15) -0.0023(13) 0.0056(12) -0.0003(14)
S3 0.0285(17) 0.0228(17) 0.0222(16) 0.0024(13) 0.0033(13) -0.0005(14)
S4 0.0350(19) 0.041(2) 0.0214(17) -0.0060(15) -0.0039(14) 0.0137(17)
S5 0.053(3) 0.056(3) 0.048(3) -0.008(2) 0.020(2) -0.008(2)
S6 0.142(6) 0.054(3) 0.094(4) -0.024(3) 0.086(4) -0.046(4)
N1 0.033(6) 0.020(5) 0.009(5) 0.003(4) 0.009(4) 0.001(5)
N2 0.017(5) 0.020(6) 0.032(6) -0.011(5) 0.002(4) -0.001(5)
N3 0.021(5) 0.036(7) 0.007(5) 0.000(4) 0.004(4) 0.004(5)
N4 0.020(5) 0.033(7) 0.018(5) 0.000(4) 0.008(4) -0.003(5)
N5 0.024(5) 0.023(6) 0.011(5) 0.007(4) 0.002(4) -0.007(5)
N6 0.032(6) 0.015(5) 0.006(5) -0.001(4) 0.003(4) 0.003(4)
N7 0.042(7) 0.039(7) 0.012(6) 0.001(5) 0.004(5) 0.002(6)
N8 0.038(7) 0.038(7) 0.040(7) -0.002(6) 0.005(6) 0.000(6)
N9 0.045(8) 0.039(8) 0.035(7) -0.004(6) 0.010(6) -0.013(6)
N10 0.061(9) 0.057(10) 0.057(9) -0.001(7) 0.034(8) -0.013(8)
N11 0.079(14) 0.054(12) 0.118(18) 0.004(10) -0.010(13) -0.016(11)
C1 0.028(7) 0.031(7) 0.018(7) -0.001(5) -0.010(5) 0.001(6)
C2 0.044(8) 0.025(8) 0.042(8) -0.013(6) 0.002(7) -0.014(7)
C3 0.024(7) 0.028(7) 0.025(7) -0.003(5) 0.006(5) -0.002(6)
C4 0.030(8) 0.071(12) 0.023(7) -0.012(7) 0.008(6) 0.007(8)
C5 0.046(9) 0.037(9) 0.046(9) -0.016(7) 0.007(7) -0.003(8)
C6 0.034(8) 0.046(9) 0.009(6) -0.007(6) 0.004(5) -0.002(6)
C7 0.021(7) 0.055(10) 0.018(7) -0.001(6) 0.001(5) -0.007(6)
C8 0.015(6) 0.040(8) 0.019(6) -0.006(5) -0.002(5) -0.002(6)
C9 0.028(8) 0.071(12) 0.025(8) -0.008(7) 0.003(6) -0.003(8)
C10 0.036(8) 0.050(9) 0.016(7) -0.003(6) 0.001(6) 0.002(7)
C11 0.016(6) 0.059(10) 0.014(6) 0.008(6) 0.001(5) -0.003(6)
C12 0.026(7) 0.025(7) 0.021(6) 0.005(5) 0.004(5) -0.001(6)
C13 0.031(7) 0.026(7) 0.021(6) 0.013(5) -0.002(5) -0.011(6)
C14 0.045(9) 0.034(8) 0.024(7) 0.001(6) 0.009(6) 0.003(7)
C15 0.040(8) 0.024(7) 0.034(8) 0.001(6) 0.006(6) 0.010(7)
C16 0.045(8) 0.034(8) 0.018(7) 0.009(6) 0.000(6) 0.007(7)
C17 0.043(9) 0.031(8) 0.032(8) -0.008(6) -0.004(7) 0.001(7)
C18 0.049(10) 0.034(9) 0.065(11) -0.023(8) 0.021(9) -0.008(8)
C19 0.052(10) 0.040(9) 0.051(10) -0.014(8) 0.022(8) -0.010(8)
C20 0.066(11) 0.031(9) 0.069(12) 0.004(8) 0.047(10) -0.013(8)
C21 0.071(14) 0.048(12) 0.049(11) 0.013(8) -0.018(10) -0.011(10)
C22 0.064(12) 0.058(12) 0.050(11) 0.004(9) -0.003(9) -0.020(10)
B1 0.016(7) 0.029(8) 0.018(7) 0.005(6) -0.001(5) -0.005(6)

loop_
_atom_type_symbol
_atom_type_description
_atom_type_scat_dispersion_real
_atom_type_scat_dispersion_imag
_atom_type_scat_source
C C 0.0033 0.0016 'International Tables Vol C Tables 4.2.6.8 and 6.1.1.4'
H H 0.0000 0.0000 'International Tables Vol C Tables 4.2.6.8 and 6.1.1.4'
Cu Cu 0.3201 1.2651 'International Tables Vol C Tables 4.2.6.8 and 6.1.1.4'
N N 0.0061 0.0033 'International Tables Vol C Tables 4.2.6.8 and 6.1.1.4'
S S 0.1246 0.1234 'International Tables Vol C Tables 4.2.6.8 and 6.1.1.4'
B B 0.0013 0.0007 'International Tables Vol C Tables 4.2.6.8 and 6.1.1.4'
W W -0.8490 6.8722 'International Tables Vol C Tables 4.2.6.8 and 6.1.1.4'

loop_
_geom_angle_atom_site_label_1
_geom_angle_atom_site_label_2
_geom_angle_atom_site_label_3
_geom_angle
_geom_angle_site_symmetry_1
_geom_angle_site_symmetry_3
N6 W1 N4 78.9(4) . .
N6 W1 S1 87.0(3) . .
N4 W1 S1 87.4(3) . .
N6 W1 N2 81.4(4) . .
N4 W1 N2 80.9(4) . .
S1 W1 N2 164.9(3) . .
N6 W1 S2 86.5(3) . .
N4 W1 S2 160.9(3) . .
S1 W1 S2 104.25(11) . .
N2 W1 S2 84.8(3) . .
N6 W1 S3 161.7(3) . .
N4 W1 S3 86.5(3) . .
S1 W1 S3 103.46(12) . .
N2 W1 S3 85.4(3) . .
S2 W1 S3 104.92(12) . .
N6 W1 Cu3 139.1(3) . .
N4 W1 Cu3 139.2(3) . .
S1 W1 Cu3 105.18(9) . .
N2 W1 Cu3 89.9(3) . .
S2 W1 Cu3 52.74(9) . .
S3 W1 Cu3 53.02(9) . .
N6 W1 Cu1 92.3(3) . .
N4 W1 Cu1 140.0(3) . .
S1 W1 Cu1 52.96(9) . .
N2 W1 Cu1 136.7(2) . .
S2 W1 Cu1 52.05(8) . .
S3 W1 Cu1 106.03(9) . .
Cu3 W1 Cu1 67.38(6) . .
N6 W1 Cu2 139.7(2) . .
N4 W1 Cu2 97.3(3) . .
S1 W1 Cu2 52.70(9) . .
N2 W1 Cu2 138.1(3) . .
S2 W1 Cu2 101.80(8) . .
S3 W1 Cu2 52.78(9) . .
Cu3 W1 Cu2 64.27(5) . .
Cu1 W1 Cu2 64.93(5) . .
S2 Cu1 S4 120.79(14) . .
S2 Cu1 S1 110.75(13) . .
S4 Cu1 S1 126.97(14) . .
S2 Cu1 W1 56.02(9) . .
S4 Cu1 W1 176.03(11) . .
S1 Cu1 W1 55.59(9) . .
S2 Cu1 Cu2 99.95(11) . .
S4 Cu1 Cu2 125.03(11) . .
S1 Cu1 Cu2 50.60(10) . .
W1 Cu1 Cu2 58.85(5) . .
S2 Cu1 Cu3 48.66(10) . .
S4 Cu1 Cu3 124.28(13) . .
S1 Cu1 Cu3 98.25(10) . .
W1 Cu1 Cu3 56.10(4) . .
Cu2 Cu1 Cu3 58.74(6) . .
N7 Cu2 N8 97.4(5) 3_656 .
N7 Cu2 S1 112.0(4) 3_656 .
N8 Cu2 S1 112.5(4) . .
N7 Cu2 S3 119.2(4) 3_656 .
N8 Cu2 S3 109.7(4) . .
S1 Cu2 S3 106.10(13) . .
N7 Cu2 W1 148.5(4) 3_656 .
N8 Cu2 W1 114.0(4) . .
S1 Cu2 W1 54.03(8) . .
S3 Cu2 W1 54.19(9) . .
N7 Cu2 Cu3 148.3(4) 3_656 .
N8 Cu2 Cu3 67.0(4) . .
S1 Cu2 Cu3 99.66(10) . .
S3 Cu2 Cu3 49.97(9) . .
W1 Cu2 Cu3 56.32(4) . .
N7 Cu2 Cu1 140.9(4) 3_656 .
N8 Cu2 Cu1 69.1(4) . .
S1 Cu2 Cu1 49.52(9) . .
S3 Cu2 Cu1 99.92(10) . .
W1 Cu2 Cu1 56.22(4) . .
Cu3 Cu2 Cu1 61.42(6) . .
N9 Cu3 S2 126.2(4) . .
N9 Cu3 S3 121.6(4) . .
S2 Cu3 S3 111.12(13) . .
N9 Cu3 W1 177.5(4) . .
S2 Cu3 W1 56.06(9) . .
S3 Cu3 W1 56.01(9) . .
N9 Cu3 Cu2 119.8(4) . .
S2 Cu3 Cu2 100.45(11) . .
S3 Cu3 Cu2 51.29(10) . .
W1 Cu3 Cu2 59.41(5) . .
N9 Cu3 Cu1 125.4(4) . .
S2 Cu3 Cu1 48.10(9) . .
S3 Cu3 Cu1 99.63(11) . .
W1 Cu3 Cu1 56.51(5) . .
Cu2 Cu3 Cu1 59.84(6) . .
N10 Cu4 S5 113.8(5) . .
N10 Cu4 S6 115.9(5) . .
S5 Cu4 S6 130.15(19) . .
Cu1 S1 Cu2 79.89(12) . .
Cu1 S1 W1 71.46(10) . .
Cu2 S1 W1 73.26(10) . .
Cu1 S2 Cu3 83.24(12) . .
Cu1 S2 W1 71.93(10) . .
Cu3 S2 W1 71.20(10) . .
Cu3 S3 Cu2 78.75(12) . .
Cu3 S3 W1 70.97(10) . .
Cu2 S3 W1 73.04(11) . .
C16 S4 Cu1 97.5(5) . .
C17 S5 Cu4 104.9(6) . .
C18 S6 Cu4 98.6(6) . .
C1 N1 N2 109.8(10) . .
C1 N1 B1 130.3(10) . .
N2 N1 B1 119.8(10) . .
C3 N2 N1 105.9(10) . .
C3 N2 W1 133.6(8) . .
N1 N2 W1 120.3(7) . .
C6 N3 N4 111.4(9) . .
C6 N3 B1 127.9(10) . .
N4 N3 B1 120.7(10) . .
C8 N4 N3 104.6(9) . .
C8 N4 W1 134.1(8) . .
N3 N4 W1 121.3(7) . .
C11 N5 N6 111.7(10) . .
C11 N5 B1 128.8(10) . .
N6 N5 B1 119.1(9) . .
C13 N6 N5 103.3(9) . .
C13 N6 W1 134.8(8) . .
N5 N6 W1 121.8(7) . .
C16 N7 Cu2 167.0(12) . 3_656
C17 N8 Cu2 168.8(12) . .
C18 N9 Cu3 159.1(13) . .
C19 N10 Cu4 170.9(16) . .
C2 C1 N1 105.8(11) . .
C2 C1 C4 133.9(13) . .
N1 C1 C4 120.3(12) . .
C1 C2 C3 109.0(12) . .
C1 C2 H2 125.5 . .
C3 C2 H2 125.5 . .
N2 C3 C2 109.3(11) . .
N2 C3 C5 127.2(12) . .
C2 C3 C5 123.4(12) . .
C1 C4 H4A 109.5 . .
C1 C4 H4B 109.5 . .
H4A C4 H4B 109.5 . .
C1 C4 H4C 109.5 . .
H4A C4 H4C 109.5 . .
H4B C4 H4C 109.5 . .
C3 C5 H5A 109.5 . .
C3 C5 H5B 109.5 . .
H5A C5 H5B 109.5 . .
C3 C5 H5C 109.5 . .
H5A C5 H5C 109.5 . .
H5B C5 H5C 109.5 . .
N3 C6 C7 105.9(11) . .
N3 C6 C9 124.3(11) . .
C7 C6 C9 129.9(13) . .
C8 C7 C6 108.2(12) . .
C8 C7 H7 125.9 . .
C6 C7 H7 125.9 . .
C7 C8 N4 109.9(11) . .
C7 C8 C10 125.4(12) . .
N4 C8 C10 124.7(11) . .
C6 C9 H9A 109.5 . .
C6 C9 H9B 109.5 . .
H9A C9 H9B 109.5 . .
C6 C9 H9C 109.5 . .
H9A C9 H9C 109.5 . .
H9B C9 H9C 109.5 . .
C8 C10 H10A 109.5 . .
C8 C10 H10B 109.5 . .
H10A C10 H10B 109.5 . .
C8 C10 H10C 109.5 . .
H10A C10 H10C 109.5 . .
H10B C10 H10C 109.5 . .
N5 C11 C12 107.3(11) . .
N5 C11 C14 124.4(13) . .
C12 C11 C14 128.3(13) . .
C11 C12 C13 107.4(12) . .
C11 C12 H12 126.3 . .
C13 C12 H12 126.3 . .
N6 C13 C12 110.2(12) . .
N6 C13 C15 125.0(11) . .
C12 C13 C15 124.8(12) . .
C11 C14 H14A 109.5 . .
C11 C14 H14B 109.5 . .
H14A C14 H14B 109.5 . .
C11 C14 H14C 109.5 . .
H14A C14 H14C 109.5 . .
H14B C14 H14C 109.5 . .
C13 C15 H15A 109.5 . .
C13 C15 H15B 109.5 . .
H15A C15 H15B 109.5 . .
C13 C15 H15C 109.5 . .
H15A C15 H15C 109.5 . .
H15B C15 H15C 109.5 . .
N7 C16 S4 178.8(13) . .
N8 C17 S5 176.6(14) . .
N9 C18 S6 176.1(15) . .
N10 C19 C20 178(2) . .
C19 C20 H20A 109.5 . .
C19 C20 H20B 109.5 . .
H20A C20 H20B 109.5 . .
C19 C20 H20C 109.5 . .
H20A C20 H20C 109.5 . .
H20B C20 H20C 109.5 . .
N11 C21 C22 178(2) . .
C21 C22 H22A 109.5 . .
C21 C22 H22B 109.5 . .
H22A C22 H22B 109.5 . .
C21 C22 H22C 109.5 . .
H22A C22 H22C 109.5 . .
H22B C22 H22C 109.5 . .
N3 B1 N1 109.5(10) . .
N3 B1 N5 109.5(11) . .
N1 B1 N5 109.6(10) . .
N3 B1 H1 113(7) . .
N1 B1 H1 108(7) . .
N5 B1 H1 107(7) . .

loop_
_geom_bond_atom_site_label_1
_geom_bond_atom_site_label_2
_geom_bond_distance
_geom_bond_site_symmetry_2
W1 N6 2.230(9) .
W1 N4 2.263(10) .
W1 S1 2.298(3) .
W1 N2 2.300(10) .
W1 S2 2.304(3) .
W1 S3 2.305(3) .
W1 Cu3 2.6287(16) .
W1 Cu1 2.6412(16) .
W1 Cu2 2.7193(16) .
Cu1 S2 2.191(3) .
Cu1 S4 2.208(4) .
Cu1 S1 2.224(4) .
Cu1 Cu2 2.878(2) .
Cu1 Cu3 2.923(2) .
Cu2 N7 1.939(11) 3_656
Cu2 N8 2.107(13) .
Cu2 S1 2.259(4) .
Cu2 S3 2.264(4) .
Cu2 Cu3 2.846(2) .
Cu3 N9 1.894(13) .
Cu3 S2 2.210(4) .
Cu3 S3 2.221(4) .
Cu4 N10 1.956(13) .
Cu4 S5 2.224(5) .
Cu4 S6 2.230(6) .
S4 C16 1.666(14) .
S5 C17 1.644(17) .
S6 C18 1.650(18) .
N1 C1 1.368(16) .
N1 N2 1.393(14) .
N1 B1 1.515(18) .
N2 C3 1.344(16) .
N3 C6 1.358(17) .
N3 N4 1.377(13) .
N3 B1 1.490(17) .
N4 C8 1.373(16) .
N5 C11 1.337(17) .
N5 N6 1.397(13) .
N5 B1 1.553(18) .
N6 C13 1.370(17) .
N7 C16 1.132(17) .
N7 Cu2 1.939(11) 3_656
N8 C17 1.146(19) .
N9 C18 1.13(2) .
N10 C19 1.137(19) .
N11 C21 1.15(3) .
C1 C2 1.366(19) .
C1 C4 1.487(18) .
C2 C3 1.370(19) .
C2 H2 0.9500 .
C3 C5 1.50(2) .
C4 H4A 0.9800 .
C4 H4B 0.9800 .
C4 H4C 0.9800 .
C5 H5A 0.9800 .
C5 H5B 0.9800 .
C5 H5C 0.9800 .
C6 C7 1.379(17) .
C6 C9 1.480(18) .
C7 C8 1.361(18) .
C7 H7 0.9500 .
C8 C10 1.506(17) .
C9 H9A 0.9800 .
C9 H9B 0.9800 .
C9 H9C 0.9800 .
C10 H10A 0.9800 .
C10 H10B 0.9800 .
C10 H10C 0.9800 .
C11 C12 1.357(19) .
C11 C14 1.508(17) .
C12 C13 1.382(17) .
C12 H12 0.9500 .
C13 C15 1.478(19) .
C14 H14A 0.9800 .
C14 H14B 0.9800 .
C14 H14C 0.9800 .
C15 H15A 0.9800 .
C15 H15B 0.9800 .
C15 H15C 0.9800 .
C19 C20 1.44(2) .
C20 H20A 0.9800 .
C20 H20B 0.9800 .
C20 H20C 0.9800 .
C21 C22 1.43(3) .
C22 H22A 0.9800 .
C22 H22B 0.9800 .
C22 H22C 0.9800 .
B1 H1 1.11(10) .
